data_2218498
loop_
_publ_author_name
'Dong, Cheng-Ming'
'Pu, Shou-Cheng'
'Gao, Wen-Yuan'

_publ_section_title
;
 3,5-Dihydroxy-2-methyl-4<i>H</i>-pyran-4-one
;
_journal_coeditor_code PV2074
_journal_issue 6
_journal_name_full 'Acta Crystallographica Section E'
_journal_page_first o1032
_journal_paper_doi 10.1107/S1600536808010957
_journal_volume 64
_journal_year 2008
_chemical_formula_iupac 'C6 H6 O4'
_chemical_formula_moiety 'C6 H6 O4'
_chemical_formula_sum 'C6 H6 O4'
_chemical_formula_weight 142.11
_chemical_name_systematic
;
3,5-Dihydroxy-2-methyl-4H-pyran-4-one
;
_space_group_IT_number 14
_symmetry_cell_setting monoclinic
_symmetry_space_group_name_Hall '-P 2yn'
_symmetry_space_group_name_H-M 'P 1 21/n 1'
_atom_sites_solution_hydrogens geom
_atom_sites_solution_primary direct
_atom_sites_solution_secondary difmap
_audit_creation_method SHELXL-97
_cell_angle_alpha 90.00
_cell_angle_beta 92.77(3)
_cell_angle_gamma 90.00
_cell_formula_units_Z 4
_cell_length_a 6.9400(14)
_cell_length_b 6.0648(12)
_cell_length_c 14.008(3)
_cell_measurement_reflns_used 1620
_cell_measurement_temperature 113(2)
_cell_measurement_theta_max 27.861
_cell_measurement_theta_min 1.455
_cell_volume 588.9(2)
_computing_cell_refinement 'CrystalClear (Rigaku/MSC, 2005)'
_computing_data_collection 'CrystalClear (Rigaku/MSC, 2005)'
_computing_data_reduction 'CrystalClear (Rigaku/MSC, 2005)'
_computing_molecular_graphics 'SHELXTL (Sheldrick, 2008)'
_computing_publication_material 'SHELXTL (Sheldrick, 2008)'
_computing_structure_refinement 'SHELXL97 (Sheldrick, 2008)'
_computing_structure_solution 'SHELXS97 (Sheldrick, 2008)'
_diffrn_ambient_temperature 113(2)
_diffrn_measured_fraction_theta_full 0.988
_diffrn_measured_fraction_theta_max 0.988
_diffrn_measurement_device_type 'Rigaku Saturn'
_diffrn_measurement_method \w
_diffrn_radiation_monochromator confocal
_diffrn_radiation_source 'rotating anode'
_diffrn_radiation_type MoK\a
_diffrn_radiation_wavelength 0.71073
_diffrn_reflns_av_R_equivalents 0.0250
_diffrn_reflns_av_sigmaI/netI 0.0263
_diffrn_reflns_limit_h_max 9
_diffrn_reflns_limit_h_min -9
_diffrn_reflns_limit_k_max 7
_diffrn_reflns_limit_k_min -7
_diffrn_reflns_limit_l_max 18
_diffrn_reflns_limit_l_min -10
_diffrn_reflns_number 3970
_diffrn_reflns_theta_full 27.85
_diffrn_reflns_theta_max 27.85
_diffrn_reflns_theta_min 2.91
_diffrn_standards_decay_% 0
_diffrn_standards_interval_count 0
_diffrn_standards_interval_time 0
_diffrn_standards_number 0
_exptl_absorpt_coefficient_mu 0.138
_exptl_absorpt_correction_T_max 0.9864
_exptl_absorpt_correction_T_min 0.9810
_exptl_absorpt_correction_type multi-scan
_exptl_absorpt_process_details '(CrystalClear; Rigaku/MSC, 2005)'
_exptl_crystal_colour colorless
_exptl_crystal_density_diffrn 1.603
_exptl_crystal_density_method 'not measured'
_exptl_crystal_description block
_exptl_crystal_F_000 296
_exptl_crystal_size_max 0.14
_exptl_crystal_size_mid 0.12
_exptl_crystal_size_min 0.10
_refine_diff_density_max 0.369
_refine_diff_density_min -0.239
_refine_ls_extinction_method none
_refine_ls_goodness_of_fit_ref 1.105
_refine_ls_hydrogen_treatment refall
_refine_ls_matrix_type full
_refine_ls_number_parameters 115
_refine_ls_number_reflns 1381
_refine_ls_number_restraints 0
_refine_ls_restrained_S_all 1.105
_refine_ls_R_factor_all 0.0365
_refine_ls_R_factor_gt 0.0318
_refine_ls_shift/su_max 0.000
_refine_ls_shift/su_mean 0.000
_refine_ls_structure_factor_coef Fsqd
_refine_ls_weighting_details 'calc w=1/[\s^2^(Fo^2^)+(0.0654P)^2^] where P=(Fo^2^+2Fc^2^)/3'
_refine_ls_weighting_scheme calc
_refine_ls_wR_factor_gt 0.0938
_refine_ls_wR_factor_ref 0.0963
_reflns_number_gt 1166
_reflns_number_total 1381
_reflns_threshold_expression I>2\s(I)
_cod_data_source_file pv2074.cif
_cod_data_source_block I
_cod_depositor_comments
;
The following automatic conversions were performed:
'_symmetry_cell_setting' value 'Monoclinic' changed to 'monoclinic'
according to '/home/saulius/struct/CIF-dictionaries/cif_core.dic'
dictionary named 'cif_core.dic' version 2.4.1 from 2010-06-29.

Automatic conversion script
Id: cif_fix_enum 1527 2010-12-29 10:47:43Z saulius 

The following automatic conversions were performed:

'_symmetry_cell_setting' value 'Monoclinic' changed to 'monoclinic'
according to /home/saulius/struct/CIF-dictionaries/cif_core.dic
dictionary named 'cif_core.dic' version 2.4.1 from 2010-06-29.

Automatic conversion script
Id: cif_fix_values 1715 2011-07-08 13:25:40Z adriana 
;
_cod_original_sg_symbol_H-M ' P 21/n'
_cod_database_code 2218498
_cod_database_fobs_code 2218498

loop_
_symmetry_equiv_pos_as_xyz
'x, y, z'
'-x+1/2, y+1/2, -z+1/2'
'-x, -y, -z'
'x-1/2, -y-1/2, z-1/2'

loop_
_atom_site_type_symbol
_atom_site_label
_atom_site_fract_x
_atom_site_fract_y
_atom_site_fract_z
_atom_site_U_iso_or_equiv
_atom_site_adp_type
_atom_site_calc_flag
_atom_site_occupancy
O O3 0.27997(10) 1.01120(11) 0.27250(5) 0.0149(2) Uani d 1
O O1 0.76427(10) 1.05517(12) 0.44524(5) 0.0157(2) Uani d 1
O O4 0.56909(12) 0.69576(12) 0.26153(5) 0.0171(2) Uani d 1
O O2 0.32648(11) 1.36372(12) 0.40092(5) 0.0173(2) Uani d 1
C C4 0.43152(15) 1.02588(15) 0.32615(7) 0.0124(2) Uani d 1
C C5 0.46324(15) 1.20540(16) 0.39217(7) 0.0132(2) Uani d 1
C C3 0.58183(15) 0.86536(16) 0.32479(7) 0.0127(2) Uani d 1
C C2 0.74196(15) 0.88197(16) 0.38483(7) 0.0139(2) Uani d 1
C C6 0.62774(16) 1.21333(17) 0.44749(7) 0.0157(2) Uani d 1
C C1 0.90601(15) 0.72547(19) 0.39113(8) 0.0174(3) Uani d 1
H H4 0.656(2) 1.323(2) 0.4929(10) 0.021(3) Uiso d 1
H H3 0.871(2) 0.582(2) 0.3585(10) 0.028(3) Uiso d 1
H H1 1.017(2) 0.782(2) 0.3616(11) 0.037(4) Uiso d 1
H H2 0.940(2) 0.689(2) 0.4591(10) 0.025(3) Uiso d 1
H H5 0.271(3) 1.393(3) 0.3397(14) 0.054(5) Uiso d 1
H H6 0.454(3) 0.669(2) 0.2453(11) 0.037(4) Uiso d 1

loop_
_atom_site_aniso_label
_atom_site_aniso_U_11
_atom_site_aniso_U_22
_atom_site_aniso_U_33
_atom_site_aniso_U_12
_atom_site_aniso_U_13
_atom_site_aniso_U_23
O3 0.0141(4) 0.0150(4) 0.0153(4) 0.0004(3) -0.0022(3) -0.0013(3)
O1 0.0155(4) 0.0165(4) 0.0148(4) -0.0005(3) -0.0020(3) -0.0020(3)
O4 0.0136(4) 0.0163(4) 0.0211(4) 0.0004(3) -0.0008(3) -0.0080(3)
O2 0.0233(4) 0.0142(4) 0.0142(4) 0.0058(3) -0.0018(3) -0.0018(3)
C4 0.0142(5) 0.0125(5) 0.0105(4) -0.0022(4) 0.0016(4) 0.0017(3)
C5 0.0177(5) 0.0106(5) 0.0116(4) 0.0007(4) 0.0021(4) 0.0008(3)
C3 0.0138(5) 0.0118(5) 0.0128(5) -0.0019(4) 0.0023(4) -0.0011(3)
C2 0.0145(5) 0.0141(5) 0.0132(4) -0.0017(4) 0.0024(4) -0.0003(3)
C6 0.0200(6) 0.0133(5) 0.0139(5) -0.0012(4) 0.0006(4) -0.0020(4)
C1 0.0126(5) 0.0200(6) 0.0195(5) 0.0013(4) 0.0001(4) -0.0010(4)

loop_
_atom_type_symbol
_atom_type_description
_atom_type_scat_dispersion_real
_atom_type_scat_dispersion_imag
_atom_type_scat_source
C C 0.0033 0.0016 'International Tables Vol C Tables 4.2.6.8 and 6.1.1.4'
H H 0.0000 0.0000 'International Tables Vol C Tables 4.2.6.8 and 6.1.1.4'
O O 0.0106 0.0060 'International Tables Vol C Tables 4.2.6.8 and 6.1.1.4'

loop_
_geom_angle_atom_site_label_1
_geom_angle_atom_site_label_2
_geom_angle_atom_site_label_3
_geom_angle
C6 O1 C2 120.47(8)
C3 O4 H6 110.7(11)
C5 O2 H5 107.9(12)
O3 C4 C3 122.06(9)
O3 C4 C5 122.13(9)
C3 C4 C5 115.82(9)
C6 C5 O2 119.86(9)
C6 C5 C4 119.68(10)
O2 C5 C4 120.44(9)
O4 C3 C2 118.92(9)
O4 C3 C4 120.04(9)
C2 C3 C4 121.01(9)
O1 C2 C3 120.53(9)
O1 C2 C1 113.31(9)
C3 C2 C1 126.15(9)
C5 C6 O1 122.45(9)
C5 C6 H4 124.0(8)
O1 C6 H4 113.5(8)
C2 C1 H3 111.1(8)
C2 C1 H1 112.2(9)
H3 C1 H1 107.1(13)
C2 C1 H2 110.3(8)
H3 C1 H2 106.4(12)
H1 C1 H2 109.5(13)

loop_
_geom_bond_atom_site_label_1
_geom_bond_atom_site_label_2
_geom_bond_distance
O3 C4 1.2659(13)
O1 C6 1.3497(13)
O1 C2 1.3531(12)
O4 C3 1.3577(12)
O4 H6 0.838(18)
O2 C5 1.3598(12)
O2 H5 0.94(2)
C4 C3 1.4276(14)
C4 C5 1.4386(13)
C5 C6 1.3494(16)
C3 C2 1.3646(15)
C2 C1 1.4816(15)
C6 H4 0.936(14)
C1 H3 1.005(15)
C1 H1 0.956(17)
C1 H2 0.996(15)

loop_
_geom_hbond_atom_site_label_D
_geom_hbond_atom_site_label_H
_geom_hbond_atom_site_label_A
_geom_hbond_site_symmetry_A
_geom_hbond_distance_DH
_geom_hbond_distance_HA
_geom_hbond_distance_DA
_geom_hbond_angle_DHA
O4 H6 O3 2_545 0.838(18) 1.89(2) 2.6902(12) 159.6(13)
O2 H5 O3 2 0.94(2) 1.75(2) 2.6596(12) 162.6(17)
O4 H6 O3 . 0.838(18) 2.44(2) 2.7820(12) 105.4(10)
C1 H3 O4 . 1.005(15) 2.537(14) 2.8957(15) 100.5(9)
C6 H4 O2 3_686 0.936(14) 2.412(13) 3.3354(14) 169.4(12)

loop_
_geom_torsion_atom_site_label_1
_geom_torsion_atom_site_label_2
_geom_torsion_atom_site_label_3
_geom_torsion_atom_site_label_4
_geom_torsion
O3 C4 C5 C6 -179.79(9)
C3 C4 C5 C6 0.12(14)
O3 C4 C5 O2 1.94(15)
C3 C4 C5 O2 -178.15(8)
O3 C4 C3 O4 3.12(15)
C5 C4 C3 O4 -176.78(8)
O3 C4 C3 C2 -178.50(9)
C5 C4 C3 C2 1.59(14)
C6 O1 C2 C3 0.47(15)
C6 O1 C2 C1 179.47(9)
O4 C3 C2 O1 176.47(9)
C4 C3 C2 O1 -1.93(15)
O4 C3 C2 C1 -2.39(16)
C4 C3 C2 C1 179.21(9)
O2 C5 C6 O1 176.71(9)
C4 C5 C6 O1 -1.58(15)
C2 O1 C6 C5 1.32(15)

loop_
_cod_related_entry_id
_cod_related_entry_database
_cod_related_entry_code
1 ChemSpider 63795
